data_4330446
loop_
_publ_author_name
'Gregory H. Imler'
'Zhi Lu'
'Kurt A. Kistler'
'Patrick J. Carroll'
'Bradford B. Wayland'
'Michael J. Zdilla'

_publ_section_title
;
 Complexes of 2,5-Bis(\a-pyridyl)pyrrolate with Pd(II) and Pt(II): A
 Monoanionic Iso-\p-Electron Ligand Analog of Terpyridine
;
_journal_name_full 'Inorganic Chemistry'
_journal_page_first 10122
_journal_page_last 10128
_journal_paper_doi 10.1021/ic300435t
_journal_volume 51
_journal_year 2012
_chemical_formula_sum 'C14 H10 Cl N3 Pd'
_chemical_formula_weight 362.10
_space_group_IT_number 15
_symmetry_cell_setting monoclinic
_symmetry_Int_Tables_number 15
_symmetry_space_group_name_Hall '-C 2yc'
_symmetry_space_group_name_H-M 'C 1 2/c 1'
_atom_sites_solution_hydrogens geom
_atom_sites_solution_primary direct
_atom_sites_solution_secondary difmap
_audit_creation_method SHELXL
_cell_angle_alpha 90.00
_cell_angle_beta 99.556(6)
_cell_angle_gamma 90.00
_cell_formula_units_Z 4
_cell_length_a 10.6112(9)
_cell_length_b 13.4902(15)
_cell_length_c 8.8782(9)
_cell_measurement_temperature 200(2)
_cell_volume 1253.3(2)
_computing_structure_refinement 'SHELXL-93 (Sheldrick, 1993)'
_computing_structure_solution 'SIR92 (Altomare, 1993)'
_diffrn_ambient_temperature 200(2)
_diffrn_measured_fraction_theta_full 0.994
_diffrn_measured_fraction_theta_max 0.994
_diffrn_measurement_device 'image plate area detector'
_diffrn_measurement_device_type 'Rigaku R-AXIS IIc'
_diffrn_measurement_method 'phi oscillations'
_diffrn_radiation_monochromator graphite
_diffrn_radiation_source 'rotating anode'
_diffrn_radiation_type MoK\a
_diffrn_radiation_wavelength 0.71069
_diffrn_reflns_av_R_equivalents 0.0467
_diffrn_reflns_av_sigmaI/netI 0.0336
_diffrn_reflns_limit_h_max 12
_diffrn_reflns_limit_h_min -12
_diffrn_reflns_limit_k_max 16
_diffrn_reflns_limit_k_min -16
_diffrn_reflns_limit_l_max 9
_diffrn_reflns_limit_l_min -10
_diffrn_reflns_number 4789
_diffrn_reflns_theta_full 25.34
_diffrn_reflns_theta_max 25.34
_diffrn_reflns_theta_min 2.46
_exptl_absorpt_coefficient_mu 1.680
_exptl_absorpt_correction_type none
_exptl_crystal_colour orange
_exptl_crystal_density_diffrn 1.919
_exptl_crystal_F_000 712
_exptl_crystal_size_max 0.38
_exptl_crystal_size_mid 0.04
_exptl_crystal_size_min 0.02
_refine_diff_density_max 0.715
_refine_diff_density_min -1.438
_refine_diff_density_rms 0.140
_refine_ls_extinction_coef 0.0022(5)
_refine_ls_extinction_expression Fc^*^=kFc[1+0.001xFc^2^\l^3^/sin(2\q)]^-1/4^
_refine_ls_extinction_method SHELXL
_refine_ls_goodness_of_fit_all 1.106
_refine_ls_goodness_of_fit_obs 1.108
_refine_ls_matrix_type full
_refine_ls_number_parameters 89
_refine_ls_number_reflns 1143
_refine_ls_number_restraints 0
_refine_ls_restrained_S_all 1.106
_refine_ls_restrained_S_obs 1.108
_refine_ls_R_factor_all 0.0490
_refine_ls_R_factor_obs 0.0459
_refine_ls_shift/esd_max 0.000
_refine_ls_shift/esd_mean 0.000
_refine_ls_structure_factor_coef Fsqd
_refine_ls_weighting_details 'w=1/[\s^2^(Fo^2^)+(0.0496P)^2^+9.3146P] where P=(Fo^2^+2Fc^2^)/3'
_refine_ls_weighting_scheme calc
_refine_ls_wR_factor_all 0.1060
_refine_ls_wR_factor_obs 0.1036
_reflns_number_observed 1091
_reflns_number_total 1143
_reflns_observed_criterion >2sigma(I)
_cod_data_source_file ic300435t_si_002_1.cif
_cod_data_source_block 1
_cod_depositor_comments
;
The following automatic conversions were performed:

'_refine_ls_weighting_scheme' value 'calc
w=1/[\s^2^(Fo^2^)+(0.0496P)^2^+9.3146P] where P=(Fo^2^+2Fc^2^)/3' was
changed to 'calc'. New tag '_refine_ls_weighting_details' was
created. The value of the new tag was set to
'w=1/[\s^2^(Fo^2^)+(0.0496P)^2^+9.3146P] where P=(Fo^2^+2Fc^2^)/3'.

Automatic conversion script
Id: cif_fix_values 3143 2015-03-26 13:38:13Z robertas 
;
_cod_original_sg_symbol_H-M 'C 2/c '
_cod_database_code 4330446

loop_
_symmetry_equiv_pos_as_xyz
'x, y, z'
'-x, y, -z+1/2'
'x+1/2, y+1/2, z'
'-x+1/2, y+1/2, -z+1/2'
'-x, -y, -z'
'x, -y, z-1/2'
'-x+1/2, -y+1/2, -z'
'x+1/2, -y+1/2, z-1/2'

loop_
_atom_site_aniso_label
_atom_site_aniso_U_11
_atom_site_aniso_U_22
_atom_site_aniso_U_33
_atom_site_aniso_U_23
_atom_site_aniso_U_13
_atom_site_aniso_U_12
Pd 0.0331(4) 0.0208(3) 0.0376(4) 0.000 0.0066(3) 0.000
Cl 0.0530(13) 0.0220(8) 0.0571(13) 0.000 0.0181(10) 0.000
N1 0.037(3) 0.024(2) 0.043(3) 0.002(2) 0.006(2) 0.001(2)
N2 0.038(4) 0.023(3) 0.038(4) 0.000 0.009(3) 0.000
C1 0.039(3) 0.029(3) 0.043(3) 0.003(2) 0.006(3) -0.001(2)
C2 0.037(3) 0.042(3) 0.049(4) 0.003(3) 0.011(3) -0.004(2)
C3 0.034(3) 0.045(3) 0.051(4) 0.000(3) 0.013(3) 0.002(3)
C4 0.037(3) 0.035(3) 0.047(3) -0.008(3) 0.006(3) 0.004(2)
C5 0.038(3) 0.028(3) 0.032(3) -0.002(2) 0.000(2) -0.002(2)
C6 0.037(3) 0.028(3) 0.039(3) -0.001(2) 0.006(2) 0.003(2)
C7 0.052(4) 0.023(2) 0.050(4) -0.003(2) 0.011(3) 0.004(2)

loop_
_atom_site_label
_atom_site_type_symbol
_atom_site_fract_x
_atom_site_fract_y
_atom_site_fract_z
_atom_site_U_iso_or_equiv
_atom_site_thermal_displace_type
_atom_site_occupancy
_atom_site_calc_flag
_atom_site_refinement_flags
Pd Pd 0.5000 0.07807(4) 0.7500 0.0304(3) Uani 1 d S
Cl Cl 0.5000 0.25081(13) 0.7500 0.0430(5) Uani 1 d S
N1 N 0.6445(5) 0.0453(3) 0.6268(6) 0.0346(11) Uani 1 d .
N2 N 0.5000 -0.0617(4) 0.7500 0.0329(14) Uani 1 d S
C1 C 0.7171(6) 0.1110(4) 0.5645(7) 0.0375(13) Uani 1 d .
C2 C 0.8132(6) 0.0804(4) 0.4857(8) 0.0421(14) Uani 1 d .
C3 C 0.8343(6) -0.0191(5) 0.4699(8) 0.0426(14) Uani 1 d .
C4 C 0.7609(6) -0.0872(4) 0.5329(7) 0.0400(14) Uani 1 d .
C5 C 0.6650(6) -0.0545(4) 0.6089(6) 0.0336(12) Uani 1 d .
C6 C 0.5794(6) -0.1166(4) 0.6815(7) 0.0347(12) Uani 1 d .
C7 C 0.5492(6) -0.2158(4) 0.7064(7) 0.0413(14) Uani 1 d .
H1 H 0.7025 0.1785 0.5744 0.051 Uiso 1 d .
H2 H 0.8624 0.1269 0.4442 0.051 Uiso 1 d .
H3 H 0.8979 -0.0406 0.4169 0.051 Uiso 1 d .
H4 H 0.7758 -0.1549 0.5243 0.051 Uiso 1 d .
H7 H 0.5878 -0.2713 0.6714 0.051 Uiso 1 d .

loop_
_atom_type_symbol
_atom_type_description
_atom_type_scat_dispersion_real
_atom_type_scat_dispersion_imag
_atom_type_scat_source
C C 0.0033 0.0016 'International Tables Vol C Tables 4.2.6.8 and 6.1.1.4'
H H 0.0000 0.0000 'International Tables Vol C Tables 4.2.6.8 and 6.1.1.4'
N N 0.0061 0.0033 'International Tables Vol C Tables 4.2.6.8 and 6.1.1.4'
Pd Pd -0.9988 1.0072 'International Tables Vol C Tables 4.2.6.8 and 6.1.1.4'
Cl Cl 0.1484 0.1585 'International Tables Vol C Tables 4.2.6.8 and 6.1.1.4'

loop_
_geom_angle_atom_site_label_1
_geom_angle_atom_site_label_2
_geom_angle_atom_site_label_3
_geom_angle
_geom_angle_site_symmetry_1
_geom_angle_site_symmetry_3
N2 Pd N1 77.71(12) . 2_656
N2 Pd N1 77.70(12) . .
N1 Pd N1 155.4(2) 2_656 .
N2 Pd Cl 180.0 . .
N1 Pd Cl 102.29(12) 2_656 .
N1 Pd Cl 102.30(12) . .
C1 N1 C5 118.8(5) . .
C1 N1 Pd 126.8(4) . .
C5 N1 Pd 114.4(4) . .
C6 N2 C6 113.0(6) 2_656 .
C6 N2 Pd 123.5(3) 2_656 .
C6 N2 Pd 123.5(3) . .
N1 C1 C2 121.8(5) . .
C3 C2 C1 119.2(5) . .
C2 C3 C4 119.8(5) . .
C3 C4 C5 119.7(5) . .
N1 C5 C4 120.8(5) . .
N1 C5 C6 112.8(5) . .
C4 C5 C6 126.4(5) . .
N2 C6 C7 106.2(5) . .
N2 C6 C5 111.5(5) . .
C7 C6 C5 142.3(5) . .
C7 C7 C6 107.3(3) 2_656 .

loop_
_geom_bond_atom_site_label_1
_geom_bond_atom_site_label_2
_geom_bond_distance
_geom_bond_site_symmetry_2
Pd N2 1.885(6) .
Pd N1 2.073(5) 2_656
Pd N1 2.073(5) .
Pd Cl 2.330(2) .
N1 C1 1.351(7) .
N1 C5 1.377(7) .
N2 C6 1.341(6) 2_656
N2 C6 1.341(6) .
C1 C2 1.391(9) .
C2 C3 1.372(8) .
C3 C4 1.382(9) .
C4 C5 1.384(8) .
C5 C6 1.461(8) .
C6 C7 1.402(8) .
C7 C7 1.400(13) 2_656
